data_4114080
loop_
_publ_author_name
'Lobo, R. F.'
'Davis, M. E.'

_publ_section_title
;
 CIT-1: A New Molecular Sieve with Intersecting Pores Bounded by 10- and
 12-Rings
;
_journal_name_full 'J. Am. Chem. Soc.'
_journal_page_first 3766
_journal_page_last 3779
_journal_paper_doi 10.1021/ja00118a013
_journal_volume 117
_journal_year 1995
_chemical_formula_sum 'O112 Si56'
_chemical_name_systematic CIT-1
_space_group_IT_number 12
_symmetry_space_group_name_Hall '-C 2y'
_symmetry_space_group_name_H-M 'C 1 2/m 1'
_cell_angle_alpha 90
_cell_angle_beta 68.913
_cell_angle_gamma 90
_cell_formula_units_Z 1
_cell_length_a 22.6242
_cell_length_b 13.3503
_cell_length_c 12.3642
_cell_volume 3484.402
_cod_data_source_file CT1.cif
_cod_data_source_block CON
_cod_original_sg_symbol_H-M C12/m1
_cod_original_formula_sum 'Si56 O112'
_cod_database_code 4114080

loop_
_symmetry_equiv_pos_as_xyz
+x,+y,+z
1/2+x,1/2+y,+z
-x,+y,-z
1/2-x,1/2+y,-z
-x,-y,-z
1/2-x,1/2-y,-z
+x,-y,+z
1/2+x,1/2-y,+z

loop_
_atom_site_label
_atom_site_type_symbol
_atom_site_fract_x
_atom_site_fract_y
_atom_site_fract_z
_atom_site_B_iso_or_equiv
_atom_site_occupancy
SI1 Si 0.0677 0.1102 0.4914 1.48 1.0
SI2 Si 0.1567 0.1889 0.2510 1.48 1.0
SI3 Si 0.0734 0.1204 0.7390 1.48 1.0
SI4 Si 0.2879 0.1171 0.1026 1.48 1.0
SI5 Si 0.2770 0.1141 0.8607 1.48 1.0
SI6 Si 0.0738 0.1195 0.1043 1.48 1.0
SI7 Si 0.1480 0.1898 0.8835 1.48 1.0
O8 O 0.0763 0.0000 0.4256 1.42 1.0
O9 O 0.0784 0.1380 0.6085 1.42 1.0
O1 O 0.1205 0.1669 0.3814 1.42 1.0
O2 O 0.0000 0.1458 0.5000 1.42 1.0
O3 O 0.2185 0.1200 0.2009 1.42 1.0
O4 O 0.1097 0.1569 0.1860 1.42 1.0
O5 O 0.1728 0.3005 0.2109 1.42 1.0
O6 O 0.0852 0.0000 0.7309 1.42 1.0
O7 O 0.0003 0.1379 0.8223 1.42 1.0
O8 O 0.1271 0.1859 0.7717 1.42 1.0
O9 O 0.3045 0.0000 0.1272 1.42 1.0
O10 O 0.2721 0.1330 0.9904 1.42 1.0
O11 O 0.3442 0.1888 0.0983 1.42 1.0
O12 O 0.2102 0.1217 0.8382 1.42 1.0
O13 O 0.3046 0.0000 0.8219 1.42 1.0
O14 O 0.0873 0.0000 0.1087 1.42 1.0
O15 O 0.0837 0.1783 0.9900 1.42 1.0
